data_4028656
loop_
_publ_author_name
'Liguo Yang'
'Yang Zhou'
'Mengliang Zhu'
'Luyang Zhao'
'Liye Wei'
'Yongzhong Bian'

_publ_section_title
;
 Stereochemistry and Solid-State Structure of an Intrinsically Chiral
 Meso-Patterned Porphyrin: Case Study by NMR and Single-Crystal X-ray
 Diffraction Analysis
;
_journal_name_full 'Journal of Organic Chemistry'
_journal_page_first 9949
_journal_page_last 9955
_journal_paper_doi 10.1021/jo401825k
_journal_volume 78
_journal_year 2013
_chemical_formula_moiety 'C52 H39 N5 O4 Zn, C H Cl3'
_chemical_formula_sum 'C53 H40 Cl3 N5 O4 Zn'
_chemical_formula_weight 982.62
_chemical_name_systematic
; 
 ? 
;
_space_group_IT_number 4
_symmetry_cell_setting monoclinic
_symmetry_space_group_name_Hall 'P 2yb'
_symmetry_space_group_name_H-M 'P 1 21 1'
_atom_sites_solution_hydrogens geom
_atom_sites_solution_primary direct
_atom_sites_solution_secondary difmap
_audit_creation_method SHELXL-97
_cell_angle_alpha 90.00
_cell_angle_beta 115.365(17)
_cell_angle_gamma 90.00
_cell_formula_units_Z 4
_cell_length_a 18.721(3)
_cell_length_b 13.4029(11)
_cell_length_c 20.590(3)
_cell_measurement_reflns_used 3152
_cell_measurement_temperature 293(2)
_cell_measurement_theta_max 28.3574
_cell_measurement_theta_min 2.8901
_cell_volume 4668.3(13)
_computing_structure_refinement 'SHELXL-97 (Sheldrick, 1997)'
_computing_structure_solution 'SHELXS-97 (Sheldrick, 1990)'
_diffrn_ambient_temperature 293(2)
_diffrn_measured_fraction_theta_full 0.997
_diffrn_measured_fraction_theta_max 0.997
_diffrn_radiation_monochromator graphite
_diffrn_radiation_source 'fine-focus sealed tube'
_diffrn_radiation_type MoK\a
_diffrn_radiation_wavelength 0.71073
_diffrn_reflns_av_R_equivalents 0.1375
_diffrn_reflns_av_sigmaI/netI 0.2518
_diffrn_reflns_limit_h_max 21
_diffrn_reflns_limit_h_min -22
_diffrn_reflns_limit_k_max 15
_diffrn_reflns_limit_k_min -15
_diffrn_reflns_limit_l_max 24
_diffrn_reflns_limit_l_min -24
_diffrn_reflns_number 18407
_diffrn_reflns_theta_full 25.00
_diffrn_reflns_theta_max 25.00
_diffrn_reflns_theta_min 2.90
_exptl_absorpt_coefficient_mu 0.750
_exptl_absorpt_correction_T_max 0.8346
_exptl_absorpt_correction_T_min 0.8007
_exptl_absorpt_correction_type multi-scan
_exptl_absorpt_process_details sadabs
_exptl_crystal_colour red
_exptl_crystal_density_diffrn 1.398
_exptl_crystal_description block
_exptl_crystal_F_000 2024
_exptl_crystal_size_max 0.31
_exptl_crystal_size_mid 0.28
_exptl_crystal_size_min 0.25
_refine_diff_density_max 0.716
_refine_diff_density_min -0.560
_refine_diff_density_rms 0.085
_refine_ls_abs_structure_details 'Flack H D (1983), Acta Cryst. A39, 876-881'
_refine_ls_abs_structure_Flack 0.05(2)
_refine_ls_extinction_method none
_refine_ls_goodness_of_fit_ref 0.936
_refine_ls_hydrogen_treatment constr
_refine_ls_matrix_type full
_refine_ls_number_parameters 1194
_refine_ls_number_reflns 8587
_refine_ls_number_restraints 33
_refine_ls_restrained_S_all 0.935
_refine_ls_R_factor_all 0.1872
_refine_ls_R_factor_gt 0.0866
_refine_ls_shift/su_max 0.006
_refine_ls_shift/su_mean 0.000
_refine_ls_structure_factor_coef Fsqd
_refine_ls_weighting_details 'calc w=1/[\s^2^(Fo^2^)+(0.0100P)^2^+0.0000P] where P=(Fo^2^+2Fc^2^)/3'
_refine_ls_weighting_scheme calc
_refine_ls_wR_factor_gt 0.1360
_refine_ls_wR_factor_ref 0.1661
_reflns_number_gt 3633
_reflns_number_total 8587
_reflns_threshold_expression >2sigma(I)
_cod_data_source_file jo401825k_si_002.cif
_cod_data_source_block 12
_cod_original_cell_volume 4668.4(10)
_cod_original_sg_symbol_Hall P2yb
_cod_database_code 4028656

loop_
_symmetry_equiv_pos_as_xyz
'x, y, z'
'-x, y+1/2, -z'

loop_
_atom_site_label
_atom_site_type_symbol
_atom_site_fract_x
_atom_site_fract_y
_atom_site_fract_z
_atom_site_U_iso_or_equiv
_atom_site_adp_type
_atom_site_occupancy
_atom_site_symmetry_multiplicity
_atom_site_calc_flag
_atom_site_refinement_flags
Zn1 Zn 0.20635(10) 0.62817(12) 0.78245(8) 0.0366(4) Uani 1 1 d .
Zn2 Zn 0.71261(11) 0.06263(13) 0.80755(8) 0.0398(5) Uani 1 1 d .
N4 N 0.6950(7) 0.2132(8) 0.8210(5) 0.031(3) Uani 1 1 d .
N9 N 0.2546(8) 0.4906(8) 0.7937(5) 0.038(3) Uani 1 1 d .
N8 N 0.1752(6) 0.5981(8) 0.8657(6) 0.033(3) Uani 1 1 d U
N1 N 0.0971(6) 0.5799(8) 0.6966(5) 0.036(3) Uani 1 1 d .
H1A H 0.0766 0.5306 0.7130 0.043 Uiso 1 1 calc R
H1B H 0.0626 0.6311 0.6839 0.043 Uiso 1 1 calc R
N3 N 0.6830(7) 0.0324(10) 0.8929(6) 0.044(4) Uani 1 1 d .
N5 N 0.7684(7) 0.1028(8) 0.7439(6) 0.037(3) Uani 1 1 d .
C84 C 0.6811(8) -0.0618(10) 0.9175(7) 0.028(3) Uani 1 1 d .
N6 N 0.7587(7) -0.0756(9) 0.8158(5) 0.039(3) Uani 1 1 d .
N10 N 0.2682(7) 0.6692(8) 0.7234(5) 0.029(3) Uani 1 1 d .
N7 N 0.1841(7) 0.7798(9) 0.7917(5) 0.033(3) Uani 1 1 d .
C15 C 0.2437(8) 0.4115(12) 0.8295(7) 0.041(4) Uani 1 1 d .
O5 O 0.1411(6) 0.6088(8) 0.5434(5) 0.056(3) Uani 1 1 d .
C33 C 0.2437(8) 0.9449(10) 0.6730(7) 0.033(3) Uani 1 1 d .
C82 C 0.7442(9) -0.1522(12) 0.8500(7) 0.040(4) Uani 1 1 d .
C19 C 0.1255(8) 0.6066(13) 0.9489(6) 0.043(5) Uani 1 1 d .
H19 H 0.1037 0.6321 0.9784 0.051 Uiso 1 1 calc R
C31 C 0.1997(8) 0.8580(11) 0.7568(7) 0.034(4) Uani 1 1 d .
C18 C 0.1449(9) 0.5097(12) 0.9471(8) 0.041(4) Uani 1 1 d .
H18 H 0.1383 0.4571 0.9734 0.049 Uiso 1 1 calc R
C4 C 0.3076(9) 0.6087(12) 0.6980(7) 0.041(4) Uani 1 1 d .
C34 C 0.1856(8) 0.9715(10) 0.6107(7) 0.033(3) Uani 1 1 d .
C54 C 0.6542(8) 0.3618(11) 0.8533(7) 0.041(4) Uani 1 1 d .
H54 H 0.6332 0.4067 0.8748 0.049 Uiso 1 1 calc R
C42 C 0.3136(8) 1.0011(10) 0.7022(6) 0.029(3) Uani 1 1 d .
C2 C 0.3134(8) 0.7569(12) 0.6529(7) 0.039(4) Uani 1 1 d .
H2 H 0.3231 0.8096 0.6283 0.047 Uiso 1 1 calc R
C17 C 0.1788(9) 0.5052(12) 0.8945(7) 0.038(4) Uani 1 1 d .
C89 C 0.6056(9) 0.2560(11) 0.9537(7) 0.045(4) Uani 1 1 d .
C55 C 0.6840(8) 0.3827(10) 0.8042(7) 0.033(4) Uani 1 1 d .
H55 H 0.6877 0.4458 0.7871 0.040 Uiso 1 1 calc R
C71 C 0.8052(9) 0.0426(12) 0.7147(7) 0.041(4) Uani 1 1 d .
C38 C 0.3921(9) 1.1463(11) 0.6965(7) 0.042(4) Uani 1 1 d .
H38 H 0.3948 1.2041 0.6726 0.051 Uiso 1 1 calc R
C69 C 0.8054(9) 0.1857(13) 0.6662(7) 0.047(5) Uani 1 1 d .
H69 H 0.8122 0.2374 0.6392 0.057 Uiso 1 1 calc R
C41 C 0.3825(7) 0.9758(10) 0.7701(6) 0.030(3) Uani 1 1 d .
H41 H 0.3814 0.9196 0.7961 0.036 Uiso 1 1 calc R
C22 C 0.0966(9) 0.8237(12) 0.9234(7) 0.042(4) Uani 1 1 d .
C28 C 0.1558(9) 0.8189(11) 0.8347(8) 0.042(4) Uani 1 1 d .
C20 C 0.1438(8) 0.6670(10) 0.8971(6) 0.031(4) Uani 1 1 d .
C56 C 0.7084(8) 0.2908(10) 0.7837(7) 0.032(4) Uani 1 1 d .
C44 C 0.1083(9) 0.6299(14) 0.5883(6) 0.044(4) Uani 1 1 d .
C87 C 0.6507(9) 0.0972(12) 0.9240(7) 0.041(4) Uani 1 1 d .
C35 C 0.1907(9) 1.0562(12) 0.5737(7) 0.049(4) Uani 1 1 d .
H35 H 0.1485 1.0716 0.5301 0.059 Uiso 1 1 calc R
C39 C 0.4559(8) 1.1216(11) 0.7602(6) 0.036(4) Uani 1 1 d .
H39 H 0.5015 1.1603 0.7791 0.043 Uiso 1 1 calc R
C6 C 0.3586(10) 0.4504(11) 0.6738(8) 0.045(4) Uani 1 1 d .
O6 O 0.0842(6) 0.7147(8) 0.5931(5) 0.043(3) Uani 1 1 d .
C68 C 0.7678(9) 0.1948(12) 0.7164(8) 0.043(4) Uani 1 1 d .
C37 C 0.3239(8) 1.0883(10) 0.6668(7) 0.038(4) Uani 1 1 d .
C64 C 0.8187(12) 0.5207(15) 0.6805(10) 0.072(6) Uani 1 1 d U
C30 C 0.1735(8) 0.9504(11) 0.7737(6) 0.034(4) Uani 1 1 d .
H30 H 0.1756 1.0134 0.7556 0.041 Uiso 1 1 calc R
C75 C 0.9592(9) -0.1626(10) 0.6537(7) 0.042(4) Uani 1 1 d .
H75 H 1.0127 -0.1604 0.6645 0.050 Uiso 1 1 calc R
C14 C 0.2758(8) 0.3159(11) 0.8149(8) 0.043(4) Uani 1 1 d .
H14 H 0.2730 0.2518 0.8311 0.051 Uiso 1 1 calc R
C73 C 0.8522(9) -0.1159(11) 0.6851(7) 0.034(4) Uani 1 1 d .
O3 O 0.1152(6) 0.9200(7) 0.5765(5) 0.059(3) Uani 1 1 d .
H3 H 0.1155 0.8710 0.6005 0.088 Uiso 1 1 calc R
C1 C 0.2697(8) 0.7624(11) 0.6977(7) 0.031(4) Uani 1 1 d .
C12 C 0.2968(9) 0.4509(11) 0.7590(7) 0.038(4) Uani 1 1 d .
C57 C 0.7410(8) 0.2799(12) 0.7349(7) 0.039(4) Uani 1 1 d .
C95 C 0.5988(9) -0.0197(10) 0.6551(7) 0.039(4) Uani 1 1 d .
H95 H 0.6494 -0.0520 0.6651 0.047 Uiso 1 1 calc R
C29 C 0.1444(8) 0.9254(12) 0.8227(7) 0.041(4) Uani 1 1 d .
H29 H 0.1218 0.9686 0.8439 0.049 Uiso 1 1 calc R
C74 C 0.9289(10) -0.1160(12) 0.6977(8) 0.057(5) Uani 1 1 d .
H74 H 0.9645 -0.0830 0.7385 0.068 Uiso 1 1 calc R
C80 C 0.8076(8) -0.2227(11) 0.7885(8) 0.044(4) Uani 1 1 d .
H80 H 0.8318 -0.2661 0.7688 0.053 Uiso 1 1 calc R
C85 C 0.6441(9) -0.0543(14) 0.9659(7) 0.050(5) Uani 1 1 d .
H85 H 0.6337 -0.1077 0.9894 0.060 Uiso 1 1 calc R
O7 O 0.5771(7) 0.1570(9) 0.6247(6) 0.061(3) Uani 1 1 d .
C81 C 0.7748(9) -0.2473(10) 0.8340(8) 0.044(4) Uani 1 1 d .
H81 H 0.7721 -0.3105 0.8514 0.053 Uiso 1 1 calc R
C21 C 0.1320(8) 0.7662(11) 0.8826(6) 0.030(3) Uani 1 1 d .
O8 O 0.6086(8) 0.0481(9) 0.5567(6) 0.077(4) Uani 1 1 d .
C90 C 0.6468(9) 0.2632(12) 1.0271(7) 0.051(5) Uani 1 1 d .
H90 H 0.6970 0.2353 1.0500 0.062 Uiso 1 1 calc R
C59 C 0.8149(11) 0.4373(13) 0.7237(8) 0.057(5) Uani 1 1 d .
C58 C 0.7481(9) 0.3772(14) 0.6958(9) 0.058(5) Uani 1 1 d .
C79 C 0.7977(8) -0.1196(10) 0.7771(7) 0.028(3) Uani 1 1 d U
C45 C 0.1398(11) 0.6919(12) 0.4946(7) 0.070(6) Uani 1 1 d .
H45A H 0.0860 0.7095 0.4642 0.105 Uiso 1 1 calc R
H45B H 0.1655 0.6707 0.4654 0.105 Uiso 1 1 calc R
H45C H 0.1669 0.7487 0.5227 0.105 Uiso 1 1 calc R
C72 C 0.8170(8) -0.0620(10) 0.7300(7) 0.031(4) Uani 1 1 d .
C10 C 0.3490(10) 0.3927(11) 0.5581(8) 0.048(4) Uani 1 1 d .
H10 H 0.3191 0.3848 0.5089 0.057 Uiso 1 1 calc R
C27 C 0.0154(10) 0.8419(12) 0.8984(8) 0.055(5) Uani 1 1 d .
H27 H -0.0187 0.8176 0.8534 0.066 Uiso 1 1 calc R
C92 C 0.5385(10) 0.3520(13) 1.0351(8) 0.061(5) Uani 1 1 d .
H92 H 0.5165 0.3827 1.0628 0.073 Uiso 1 1 calc R
C76 C 0.9059(9) -0.2115(13) 0.5939(8) 0.046(4) Uani 1 1 d .
C16 C 0.2037(9) 0.4171(12) 0.8762(7) 0.047(4) Uani 1 1 d .
H16 H 0.1942 0.3579 0.8947 0.056 Uiso 1 1 calc R
C67 C 0.6868(12) 0.4013(14) 0.6287(9) 0.066(5) Uani 1 1 d .
C94 C 0.5351(10) 0.2941(13) 0.9238(8) 0.060(5) Uani 1 1 d .
H94 H 0.5070 0.2879 0.8742 0.072 Uiso 1 1 calc R
C60 C 0.8857(10) 0.4145(15) 0.7893(8) 0.068(6) Uani 1 1 d .
H60 H 0.8852 0.3588 0.8160 0.081 Uiso 1 1 calc R
C13 C 0.3091(9) 0.3463(12) 0.7729(7) 0.045(4) Uani 1 1 d .
H13 H 0.3366 0.3053 0.7551 0.054 Uiso 1 1 calc R
C86 C 0.6275(9) 0.0384(13) 0.9720(7) 0.043(4) Uani 1 1 d .
H86 H 0.6050 0.0628 1.0012 0.052 Uiso 1 1 calc R
C8 C 0.4734(11) 0.3784(13) 0.6618(8) 0.064(6) Uani 1 1 d .
H8 H 0.5269 0.3622 0.6831 0.077 Uiso 1 1 calc R
C88 C 0.6434(8) 0.1954(12) 0.9130(7) 0.035(4) Uani 1 1 d .
C62 C 0.9487(9) 0.5690(15) 0.7687(9) 0.069(5) Uani 1 1 d U
H62 H 0.9886 0.6166 0.7860 0.083 Uiso 1 1 calc R
C36 C 0.2565(10) 1.1189(12) 0.5995(7) 0.058(5) Uani 1 1 d .
H36 H 0.2578 1.1772 0.5755 0.070 Uiso 1 1 calc R
C9 C 0.4276(10) 0.3630(12) 0.5893(9) 0.053(5) Uani 1 1 d .
C24 C 0.1136(10) 0.9204(14) 1.0283(8) 0.066(6) Uani 1 1 d .
H24 H 0.1470 0.9481 1.0724 0.079 Uiso 1 1 calc R
C25 C 0.0332(11) 0.9352(14) 1.0036(8) 0.073(6) Uani 1 1 d .
H25 H 0.0124 0.9714 1.0301 0.088 Uiso 1 1 calc R
C93 C 0.4977(9) 0.3451(13) 0.9619(8) 0.059(5) Uani 1 1 d .
H93 H 0.4475 0.3726 0.9379 0.070 Uiso 1 1 calc R
C40 C 0.4481(8) 1.0359(10) 0.7943(7) 0.034(4) Uani 1 1 d .
H40 H 0.4906 1.0177 0.8369 0.041 Uiso 1 1 calc R
O1 O 0.9304(6) -0.2549(10) 0.5474(5) 0.066(3) Uani 1 1 d .
H1 H 0.9784 -0.2629 0.5673 0.099 Uiso 1 1 calc R
C96 C 0.5910(10) 0.0731(16) 0.6109(8) 0.058(5) Uani 1 1 d .
C26 C -0.0156(10) 0.8934(15) 0.9370(8) 0.072(6) Uani 1 1 d .
H26 H -0.0701 0.9010 0.9189 0.086 Uiso 1 1 calc R
C65 C 0.7547(11) 0.5428(14) 0.6183(9) 0.066(5) Uani 1 1 d .
H65 H 0.7568 0.5999 0.5936 0.079 Uiso 1 1 calc R
C47 C 0.0360(9) 0.3766(12) 0.6174(8) 0.040(4) Uani 1 1 d .
C66 C 0.6885(11) 0.4869(12) 0.5903(10) 0.065(5) Uani 1 1 d .
H66 H 0.6459 0.5043 0.5475 0.078 Uiso 1 1 calc R
C32 C 0.2383(8) 0.8526(11) 0.7101(7) 0.033(4) Uani 1 1 d .
C5 C 0.3199(9) 0.5075(12) 0.7126(7) 0.040(4) Uani 1 1 d .
C23 C 0.1477(10) 0.8660(14) 0.9908(8) 0.069(6) Uani 1 1 d .
H23 H 0.2022 0.8578 1.0093 0.082 Uiso 1 1 calc R
C83 C 0.7087(8) -0.1476(11) 0.8989(7) 0.039(4) Uani 1 1 d .
H83 H 0.7039 -0.2070 0.9200 0.046 Uiso 1 1 calc R
O4 O 0.4582(8) 0.3248(12) 0.5453(6) 0.093(5) Uani 1 1 d .
H4 H 0.5017 0.3005 0.5697 0.140 Uiso 1 1 calc R
C11 C 0.3146(10) 0.4342(12) 0.5999(8) 0.056(5) Uani 1 1 d .
H11 H 0.2614 0.4515 0.5784 0.067 Uiso 1 1 calc R
C70 C 0.8271(9) 0.0942(11) 0.6660(7) 0.044(4) Uani 1 1 d .
H70 H 0.8520 0.0677 0.6393 0.053 Uiso 1 1 calc R
C43 C 0.1047(8) 0.5438(12) 0.6314(7) 0.042(4) Uani 1 1 d .
H43 H 0.1540 0.5059 0.6467 0.050 Uiso 1 1 calc R
C63 C 0.8911(10) 0.5786(12) 0.7109(8) 0.050(4) Uani 1 1 d U
H63 H 0.8943 0.6305 0.6822 0.060 Uiso 1 1 calc R
C51 C -0.0077(11) 0.2768(13) 0.6891(8) 0.059(5) Uani 1 1 d .
H51 H -0.0426 0.2686 0.7100 0.071 Uiso 1 1 calc R
C91 C 0.6146(11) 0.3111(13) 1.0667(10) 0.069(5) Uani 1 1 d U
H91 H 0.6441 0.3167 1.1161 0.083 Uiso 1 1 calc R
C46 C 0.0363(10) 0.4780(14) 0.5820(9) 0.071(6) Uani 1 1 d .
H46A H 0.0408 0.4668 0.5374 0.085 Uiso 1 1 calc R
H46B H -0.0133 0.5121 0.5708 0.085 Uiso 1 1 calc R
C61 C 0.9510(10) 0.4705(17) 0.8124(8) 0.093(8) Uani 1 1 d U
H61 H 0.9964 0.4524 0.8527 0.112 Uiso 1 1 calc R
C53 C 0.6625(8) 0.2545(11) 0.8642(7) 0.037(4) Uani 1 1 d .
C77 C 0.8283(11) -0.2121(15) 0.5766(9) 0.079(6) Uani 1 1 d .
H77 H 0.7934 -0.2419 0.5340 0.094 Uiso 1 1 calc R
C99 C 0.5425(11) -0.1896(15) 0.6559(8) 0.062(5) Uani 1 1 d .
C3 C 0.3366(10) 0.6616(11) 0.6541(8) 0.052(5) Uani 1 1 d .
H3A H 0.3656 0.6356 0.6310 0.062 Uiso 1 1 calc R
C78 C 0.7985(10) -0.1668(12) 0.6237(8) 0.052(5) Uani 1 1 d .
H78 H 0.7453 -0.1712 0.6138 0.062 Uiso 1 1 calc R
C52 C -0.0093(9) 0.3625(12) 0.6549(9) 0.060(5) Uani 1 1 d .
H52 H -0.0417 0.4140 0.6565 0.072 Uiso 1 1 calc R
C49 C 0.0893(11) 0.2090(15) 0.6563(10) 0.079(6) Uani 1 1 d .
H49 H 0.1198 0.1558 0.6537 0.094 Uiso 1 1 calc R
C100 C 0.5879(12) -0.2677(16) 0.6505(11) 0.085(7) Uani 1 1 d .
H100 H 0.6106 -0.2617 0.6183 0.102 Uiso 1 1 calc R
C7 C 0.4361(9) 0.4197(13) 0.7024(8) 0.052(5) Uani 1 1 d .
H7 H 0.4659 0.4266 0.7517 0.062 Uiso 1 1 calc R
C101 C 0.6014(14) -0.3552(16) 0.6910(9) 0.092(8) Uani 1 1 d .
H101 H 0.6300 -0.4087 0.6856 0.110 Uiso 1 1 calc R
C48 C 0.0889(10) 0.3008(14) 0.6207(8) 0.057(5) Uani 1 1 d .
H48 H 0.1236 0.3101 0.5997 0.068 Uiso 1 1 calc R
C103 C 0.5239(14) -0.2840(16) 0.7507(11) 0.091(7) Uani 1 1 d .
H103 H 0.5038 -0.2901 0.7848 0.109 Uiso 1 1 calc R
C104 C 0.5124(13) -0.2050(17) 0.7072(11) 0.100(8) Uani 1 1 d .
H104 H 0.4807 -0.1544 0.7114 0.120 Uiso 1 1 calc R
N2 N 0.5993(6) 0.0156(8) 0.7247(5) 0.037(3) Uani 1 1 d .
H2A H 0.5807 -0.0341 0.7426 0.044 Uiso 1 1 calc R
H2B H 0.5654 0.0670 0.7149 0.044 Uiso 1 1 calc R
C50 C 0.0447(12) 0.1994(14) 0.6944(10) 0.078(6) Uani 1 1 d .
H50 H 0.0491 0.1434 0.7226 0.094 Uiso 1 1 calc R
C98 C 0.5324(10) -0.0936(13) 0.6174(8) 0.063(5) Uani 1 1 d .
H98A H 0.4829 -0.0635 0.6117 0.075 Uiso 1 1 calc R
H98B H 0.5287 -0.1067 0.5697 0.075 Uiso 1 1 calc R
C102 C 0.5701(13) -0.3553(17) 0.7378(14) 0.105(8) Uani 1 1 d .
H102 H 0.5807 -0.4120 0.7664 0.126 Uiso 1 1 calc R
C97 C 0.6032(12) 0.1296(16) 0.5079(10) 0.104(7) Uani 1 1 d U
H97A H 0.5536 0.1635 0.4940 0.156 Uiso 1 1 calc R
H97B H 0.6065 0.1032 0.4659 0.156 Uiso 1 1 calc R
H97C H 0.6458 0.1756 0.5316 0.156 Uiso 1 1 calc R
Cl2 Cl 1.0606(5) 0.6481(7) 0.1203(5) 0.260(6) Uani 1 1 d .
Cl1 Cl 0.9216(6) 0.6953(7) -0.0014(4) 0.233(5) Uani 1 1 d .
Cl3 Cl 0.9118(8) 0.6905(8) 0.1262(6) 0.260(6) Uani 1 1 d .
C105 C 0.9605(12) 0.6346(18) 0.0810(10) 0.104(7) Uani 1 1 d .
H105 H 0.9468 0.5636 0.0739 0.124 Uiso 1 1 calc R
Cl5 Cl 0.4558(9) 0.0916(8) 0.0807(5) 0.294(8) Uani 1 1 d .
Cl4 Cl 0.3830(7) 0.1010(7) -0.0691(5) 0.223(5) Uani 1 1 d .
Cl6 Cl 0.2835(7) 0.0934(7) 0.0032(6) 0.245(6) Uani 1 1 d .
O2 O 0.6185(8) 0.3409(10) 0.5990(6) 0.083(4) Uani 1 1 d .
H2C H 0.6264 0.2887 0.6218 0.125 Uiso 1 1 calc R
C106 C 0.374(2) 0.048(3) 0.0057(17) 0.25(2) Uani 1 1 d .
H106 H 0.3736 -0.0251 0.0034 0.295 Uiso 1 1 calc R

loop_
_atom_site_aniso_label
_atom_site_aniso_U_11
_atom_site_aniso_U_22
_atom_site_aniso_U_33
_atom_site_aniso_U_23
_atom_site_aniso_U_13
_atom_site_aniso_U_12
Zn1 0.0410(11) 0.0425(11) 0.0256(9) -0.0004(9) 0.0137(8) -0.0019(9)
Zn2 0.0446(12) 0.0483(12) 0.0310(9) -0.0058(9) 0.0205(9) -0.0027(10)
N4 0.051(8) 0.016(7) 0.016(6) -0.001(5) 0.004(6) -0.008(6)
N9 0.067(10) 0.035(8) 0.017(6) -0.009(6) 0.023(7) -0.019(7)
N8 0.033(3) 0.033(3) 0.034(3) 0.0001(11) 0.0144(16) -0.0008(11)
N1 0.035(7) 0.046(8) 0.023(6) 0.000(6) 0.008(5) -0.002(6)
N3 0.028(8) 0.078(12) 0.024(7) -0.002(7) 0.008(6) -0.024(7)
N5 0.046(8) 0.030(8) 0.048(7) 0.008(6) 0.033(7) 0.001(6)
C84 0.027(8) 0.027(9) 0.032(8) 0.003(7) 0.015(7) 0.004(7)
N6 0.041(8) 0.052(9) 0.021(6) -0.005(6) 0.012(6) 0.005(7)
N10 0.048(8) 0.022(7) 0.022(6) -0.004(5) 0.019(6) 0.004(6)
N7 0.037(8) 0.042(8) 0.015(6) -0.001(6) 0.007(6) -0.003(6)
C15 0.027(9) 0.072(13) 0.016(7) -0.001(8) 0.002(7) 0.003(8)
O5 0.073(8) 0.061(8) 0.048(6) 0.009(5) 0.038(6) 0.002(6)
C33 0.036(9) 0.039(9) 0.033(8) 0.000(7) 0.021(8) -0.006(7)
C82 0.040(10) 0.056(12) 0.020(8) -0.015(8) 0.009(7) -0.006(8)
C19 0.018(8) 0.091(15) 0.015(7) 0.014(8) 0.003(6) -0.019(8)
C31 0.023(8) 0.052(11) 0.031(8) -0.001(8) 0.015(7) 0.000(7)
C18 0.045(11) 0.039(11) 0.043(10) 0.019(8) 0.023(8) 0.016(8)
C4 0.054(11) 0.036(11) 0.029(8) 0.001(7) 0.013(8) 0.008(8)
C34 0.026(8) 0.041(10) 0.027(8) 0.009(7) 0.007(7) 0.009(7)
C54 0.030(9) 0.056(11) 0.028(8) -0.016(7) 0.005(7) 0.020(8)
C42 0.050(10) 0.026(8) 0.018(7) 0.001(6) 0.020(7) -0.001(7)
C2 0.044(10) 0.049(11) 0.028(8) -0.002(7) 0.019(7) -0.015(8)
C17 0.038(10) 0.054(11) 0.010(7) -0.008(7) -0.001(7) -0.005(8)
C89 0.045(10) 0.052(11) 0.022(8) -0.003(7) -0.002(7) 0.024(9)
C55 0.033(9) 0.024(9) 0.030(8) 0.002(7) 0.002(7) 0.000(7)
C71 0.035(9) 0.059(13) 0.023(8) -0.018(8) 0.007(7) 0.009(8)
C38 0.068(11) 0.030(10) 0.030(8) 0.007(7) 0.022(8) -0.018(8)
C69 0.057(11) 0.059(12) 0.023(8) 0.010(8) 0.014(8) 0.018(10)
C41 0.030(8) 0.048(10) 0.005(6) -0.005(6) -0.001(6) -0.007(7)
C22 0.032(9) 0.067(12) 0.027(8) 0.003(8) 0.011(7) 0.014(8)
C28 0.044(10) 0.036(10) 0.039(9) 0.016(8) 0.012(8) -0.003(8)
C20 0.031(9) 0.038(10) 0.021(7) 0.013(6) 0.009(7) -0.010(7)
C56 0.028(9) 0.022(9) 0.044(9) -0.005(7) 0.013(7) 0.002(7)
C44 0.046(10) 0.072(12) 0.018(7) 0.013(9) 0.018(7) 0.022(10)
C87 0.036(10) 0.053(12) 0.022(7) -0.014(7) 0.001(7) 0.003(8)
C35 0.058(11) 0.046(10) 0.018(7) -0.017(8) -0.008(7) -0.007(9)
C39 0.041(9) 0.041(9) 0.028(7) -0.021(8) 0.016(7) -0.021(8)
C6 0.058(12) 0.041(11) 0.039(9) 0.005(8) 0.025(9) -0.020(9)
O6 0.038(7) 0.048(7) 0.043(6) -0.007(5) 0.018(5) 0.001(5)
C68 0.053(11) 0.037(11) 0.050(10) -0.010(8) 0.032(9) 0.000(9)
C37 0.034(9) 0.044(10) 0.037(8) -0.024(7) 0.016(7) -0.009(7)
C64 0.063(13) 0.100(17) 0.063(12) -0.034(11) 0.036(11) -0.023(10)
C30 0.037(9) 0.048(10) 0.021(7) -0.005(7) 0.015(7) -0.011(7)
C75 0.045(10) 0.039(10) 0.040(9) -0.005(8) 0.016(8) 0.004(8)
C14 0.033(9) 0.031(10) 0.063(11) 0.007(8) 0.019(9) 0.003(7)
C73 0.029(9) 0.056(11) 0.014(7) 0.011(7) 0.007(7) 0.015(8)
O3 0.044(7) 0.054(8) 0.051(7) 0.011(6) -0.005(6) -0.017(6)
C1 0.023(8) 0.042(10) 0.027(8) -0.010(7) 0.010(7) -0.013(7)
C12 0.034(9) 0.034(10) 0.028(8) 0.002(7) -0.004(7) 0.016(7)
C57 0.027(9) 0.054(11) 0.035(8) 0.009(8) 0.012(7) -0.005(8)
C95 0.062(11) 0.036(10) 0.035(8) -0.014(7) 0.035(8) -0.011(8)
C29 0.032(9) 0.058(12) 0.039(9) -0.016(8) 0.022(8) -0.005(8)
C74 0.054(12) 0.071(12) 0.030(9) -0.032(8) 0.003(9) 0.004(10)
C80 0.049(10) 0.025(9) 0.070(11) -0.007(8) 0.037(9) -0.022(8)
C85 0.044(11) 0.095(15) 0.018(8) 0.010(9) 0.019(8) 0.019(10)
O7 0.069(9) 0.059(9) 0.051(7) -0.016(6) 0.022(6) 0.004(6)
C81 0.062(11) 0.015(8) 0.055(10) -0.005(7) 0.025(9) -0.016(8)
C21 0.029(9) 0.039(10) 0.015(7) 0.001(6) 0.002(6) 0.000(7)
O8 0.120(12) 0.074(10) 0.051(7) -0.011(7) 0.052(8) 0.027(8)
C90 0.032(9) 0.103(14) 0.022(8) -0.024(8) 0.015(7) 0.002(9)
C59 0.082(15) 0.067(13) 0.047(11) 0.006(9) 0.051(11) 0.018(11)
C58 0.020(9) 0.093(15) 0.061(12) -0.023(11) 0.017(9) -0.010(10)
C79 0.028(3) 0.029(3) 0.028(3) -0.0003(11) 0.0126(17) 0.0002(11)
C45 0.125(17) 0.066(13) 0.032(9) 0.009(9) 0.045(11) -0.019(11)
C72 0.035(9) 0.024(9) 0.035(8) -0.005(7) 0.016(7) -0.005(7)
C10 0.069(13) 0.046(11) 0.027(8) 0.000(7) 0.020(9) 0.008(9)
C27 0.052(12) 0.089(14) 0.036(9) -0.005(9) 0.030(9) 0.010(10)
C92 0.057(13) 0.091(14) 0.036(10) -0.020(9) 0.021(9) 0.012(10)
C76 0.027(9) 0.079(13) 0.040(9) -0.002(9) 0.020(8) 0.002(9)
C16 0.064(13) 0.044(11) 0.034(9) 0.010(8) 0.023(9) -0.001(9)
C67 0.075(15) 0.070(14) 0.051(11) -0.016(10) 0.026(11) -0.026(11)
C94 0.057(12) 0.086(14) 0.022(8) -0.008(9) 0.003(8) 0.006(10)
C60 0.054(12) 0.124(17) 0.025(9) -0.009(10) 0.017(9) -0.018(12)
C13 0.047(11) 0.048(11) 0.036(9) -0.008(8) 0.013(8) -0.017(8)
C86 0.047(11) 0.070(13) 0.024(8) -0.012(8) 0.027(8) -0.007(9)
C8 0.071(14) 0.087(15) 0.041(10) 0.029(10) 0.030(10) 0.045(11)
C88 0.021(9) 0.051(11) 0.027(8) -0.011(8) 0.003(7) 0.009(8)
C62 0.027(9) 0.102(14) 0.086(13) -0.067(10) 0.031(10) -0.027(10)
C36 0.079(13) 0.053(11) 0.022(7) 0.011(8) 0.002(8) -0.022(10)
C9 0.051(12) 0.054(12) 0.070(12) 0.024(9) 0.042(11) 0.029(9)
C24 0.040(11) 0.111(17) 0.032(9) -0.022(10) 0.001(9) 0.015(11)
C25 0.083(16) 0.109(17) 0.026(9) -0.004(10) 0.023(10) 0.026(13)
C93 0.031(10) 0.110(15) 0.037(9) -0.011(9) 0.016(8) 0.026(9)
C40 0.033(9) 0.039(10) 0.020(7) -0.015(6) 0.001(6) -0.005(7)
O1 0.058(8) 0.107(10) 0.041(6) -0.013(7) 0.028(6) 0.013(8)
C96 0.070(13) 0.068(13) 0.028(9) 0.000(10) 0.013(9) -0.015(12)
C26 0.042(12) 0.137(19) 0.041(10) -0.011(11) 0.023(9) 0.009(11)
C65 0.065(13) 0.071(14) 0.043(10) 0.013(10) 0.005(10) -0.013(11)
C47 0.026(9) 0.037(10) 0.040(9) -0.009(7) -0.002(7) -0.005(8)
C66 0.074(14) 0.041(11) 0.081(14) 0.006(10) 0.034(12) -0.003(10)
C32 0.017(8) 0.052(11) 0.025(8) -0.014(7) 0.003(7) -0.002(7)
C5 0.050(11) 0.044(11) 0.029(8) 0.007(8) 0.019(8) 0.012(9)
C23 0.046(12) 0.124(18) 0.036(10) -0.009(10) 0.018(9) 0.012(11)
C83 0.028(9) 0.036(10) 0.042(9) 0.007(7) 0.005(7) -0.006(7)
O4 0.084(11) 0.142(13) 0.074(9) -0.019(9) 0.053(8) 0.024(10)
C11 0.059(12) 0.054(12) 0.045(10) 0.007(9) 0.014(10) -0.003(9)
C70 0.065(12) 0.036(11) 0.044(9) 0.011(7) 0.036(9) 0.029(8)
C43 0.023(8) 0.065(12) 0.022(7) -0.010(8) -0.004(6) -0.006(8)
C63 0.050(4) 0.050(4) 0.050(4) 0.0002(11) 0.022(2) 0.0003(11)
C51 0.074(14) 0.047(12) 0.057(11) 0.008(9) 0.028(10) -0.006(10)
C91 0.069(5) 0.070(5) 0.069(5) -0.0005(11) 0.030(2) 0.0003(11)
C46 0.053(12) 0.095(16) 0.057(12) -0.039(11) 0.017(10) -0.035(11)
C61 0.022(10) 0.21(2) 0.025(9) 0.011(11) -0.007(8) -0.027(13)
C53 0.037(9) 0.051(11) 0.031(8) -0.004(8) 0.024(8) 0.014(8)
C77 0.056(13) 0.138(19) 0.043(11) -0.023(11) 0.022(10) 0.007(13)
C99 0.065(13) 0.072(15) 0.019(8) -0.015(9) -0.013(8) -0.008(11)
C3 0.081(14) 0.031(11) 0.062(11) -0.004(8) 0.049(11) 0.003(9)
C78 0.050(11) 0.079(13) 0.044(10) -0.004(9) 0.036(9) 0.008(9)
C52 0.039(11) 0.034(11) 0.083(13) 0.009(9) 0.003(10) -0.002(8)
C49 0.077(16) 0.082(16) 0.084(15) 0.012(12) 0.041(13) 0.019(12)
C100 0.079(16) 0.073(16) 0.099(17) -0.036(13) 0.035(14) -0.008(12)
C7 0.029(10) 0.096(14) 0.026(8) 0.001(8) 0.007(8) -0.008(9)
C101 0.16(2) 0.058(16) 0.048(11) 0.003(11) 0.035(13) 0.031(15)
C48 0.058(13) 0.075(14) 0.040(10) -0.012(9) 0.024(9) -0.007(11)
C103 0.15(2) 0.050(14) 0.086(15) 0.015(12) 0.066(16) -0.013(14)
C104 0.11(2) 0.092(18) 0.094(17) 0.012(14) 0.042(15) -0.038(14)
N2 0.051(8) 0.033(7) 0.029(6) 0.005(5) 0.019(6) -0.006(6)
C50 0.087(16) 0.056(14) 0.080(14) 0.017(11) 0.024(13) 0.012(12)
C98 0.056(13) 0.073(14) 0.042(10) -0.012(10) 0.004(9) -0.007(10)
C102 0.105(19) 0.052(15) 0.15(2) 0.005(16) 0.051(18) -0.026(14)
C97 0.104(7) 0.104(7) 0.104(7) 0.0002(11) 0.045(3) 0.0000(11)
Cl2 0.147(8) 0.226(11) 0.241(10) -0.123(8) -0.076(7) 0.057(7)
Cl1 0.311(13) 0.203(10) 0.126(7) 0.079(7) 0.037(8) -0.005(8)
Cl3 0.425(18) 0.194(10) 0.274(12) 0.018(9) 0.256(14) 0.084(10)
C105 0.102(18) 0.101(17) 0.087(15) 0.008(15) 0.021(14) 0.053(16)
Cl5 0.59(2) 0.180(11) 0.162(9) -0.064(7) 0.207(12) -0.149(12)
Cl4 0.367(14) 0.191(10) 0.174(8) 0.095(7) 0.175(9) 0.117(9)
Cl6 0.384(18) 0.118(8) 0.349(14) -0.062(8) 0.268(15) -0.037(8)
O2 0.079(10) 0.112(12) 0.041(7) -0.009(7) 0.009(7) -0.039(9)
C106 0.36(5) 0.31(5) 0.19(3) -0.12(3) 0.23(4) -0.06(4)

loop_
_atom_type_symbol
_atom_type_description
_atom_type_scat_dispersion_real
_atom_type_scat_dispersion_imag
_atom_type_scat_source
C C 0.0033 0.0016 'International Tables Vol C Tables 4.2.6.8 and 6.1.1.4'
H H 0.0000 0.0000 'International Tables Vol C Tables 4.2.6.8 and 6.1.1.4'
N N 0.0061 0.0033 'International Tables Vol C Tables 4.2.6.8 and 6.1.1.4'
O O 0.0106 0.0060 'International Tables Vol C Tables 4.2.6.8 and 6.1.1.4'
Cl Cl 0.1484 0.1585 'International Tables Vol C Tables 4.2.6.8 and 6.1.1.4'
Zn Zn 0.2839 1.4301 'International Tables Vol C Tables 4.2.6.8 and 6.1.1.4'

loop_
_geom_angle_atom_site_label_1
_geom_angle_atom_site_label_2
_geom_angle_atom_site_label_3
_geom_angle
N9 Zn1 N8 89.9(4)
N9 Zn1 N10 88.6(4)
N8 Zn1 N10 163.5(4)
N9 Zn1 N7 165.6(5)
N8 Zn1 N7 88.6(4)
N10 Zn1 N7 88.8(4)
N9 Zn1 N1 92.3(4)
N8 Zn1 N1 96.6(4)
N10 Zn1 N1 99.8(4)
N7 Zn1 N1 102.1(4)
N6 Zn2 N5 88.8(5)
N6 Zn2 N4 164.6(5)
N5 Zn2 N4 89.1(4)
N6 Zn2 N3 90.5(5)
N5 Zn2 N3 165.7(5)
N4 Zn2 N3 87.8(5)
N6 Zn2 N2 92.2(4)
N5 Zn2 N2 99.6(4)
N4 Zn2 N2 103.2(4)
N3 Zn2 N2 94.7(4)
C56 N4 C53 106.8(11)
C56 N4 Zn2 125.5(9)
C53 N4 Zn2 127.5(9)
C15 N9 C12 103.5(12)
C15 N9 Zn1 127.7(10)
C12 N9 Zn1 128.2(9)
C17 N8 C20 110.7(11)
C17 N8 Zn1 123.8(9)
C20 N8 Zn1 125.4(8)
C43 N1 Zn1 114.4(8)
C43 N1 H1A 108.7
Zn1 N1 H1A 108.7
C43 N1 H1B 108.7
Zn1 N1 H1B 108.7
H1A N1 H1B 107.6
C84 N3 C87 109.1(12)
C84 N3 Zn2 123.2(10)
C87 N3 Zn2 126.9(11)
C68 N5 C71 105.7(12)
C68 N5 Zn2 125.9(10)
C71 N5 Zn2 128.1(10)
N3 C84 C83 126.5(13)
N3 C84 C85 106.7(13)
C83 C84 C85 126.7(14)
C82 N6 C79 104.3(12)
C82 N6 Zn2 125.0(10)
C79 N6 Zn2 129.6(9)
C4 N10 C1 107.3(11)
C4 N10 Zn1 127.1(10)
C1 N10 Zn1 125.4(9)
C28 N7 C31 106.5(12)
C28 N7 Zn1 126.7(10)
C31 N7 Zn1 126.7(9)
N9 C15 C16 124.1(14)
N9 C15 C14 113.2(12)
C16 C15 C14 122.8(14)
C44 O5 C45 115.2(12)
C34 C33 C42 119.9(13)
C34 C33 C32 120.9(13)
C42 C33 C32 119.0(12)
N6 C82 C83 126.8(14)
N6 C82 C81 110.8(12)
C83 C82 C81 122.2(14)
C18 C19 C20 110.7(14)
C18 C19 H19 124.7
C20 C19 H19 124.7
N7 C31 C30 111.3(12)
N7 C31 C32 126.5(13)
C30 C31 C32 122.2(13)
C19 C18 C17 105.4(14)
C19 C18 H18 127.3
C17 C18 H18 127.3
N10 C4 C5 125.1(14)
N10 C4 C3 111.6(13)
C5 C4 C3 123.3(15)
C33 C34 O3 124.5(13)
C33 C34 C35 121.9(14)
O3 C34 C35 113.6(12)
C55 C54 C53 105.4(12)
C55 C54 H54 127.3
C53 C54 H54 127.3
C33 C42 C37 121.6(12)
C33 C42 C41 123.9(12)
C37 C42 C41 114.5(12)
C3 C2 C1 107.3(13)
C3 C2 H2 126.4
C1 C2 H2 126.4
N8 C17 C16 128.3(13)
N8 C17 C18 109.0(13)
C16 C17 C18 122.6(14)
C94 C89 C90 118.2(15)
C94 C89 C88 124.0(13)
C90 C89 C88 117.6(13)
C54 C55 C56 108.7(13)
C54 C55 H55 125.7
C56 C55 H55 125.7
N5 C71 C70 112.3(14)
N5 C71 C72 122.9(13)
C70 C71 C72 124.7(13)
C39 C38 C37 122.6(13)
C39 C38 H38 118.7
C37 C38 H38 118.7
C70 C69 C68 108.8(15)
C70 C69 H69 125.6
C68 C69 H69 125.6
C40 C41 C42 119.4(13)
C40 C41 H41 120.3
C42 C41 H41 120.3
C27 C22 C23 117.3(13)
C27 C22 C21 124.0(13)
C23 C22 C21 118.7(13)
N7 C28 C21 126.9(14)
N7 C28 C29 110.3(12)
C21 C28 C29 122.6(14)
C21 C20 N8 127.3(11)
C21 C20 C19 128.5(13)
N8 C20 C19 104.2(12)
N4 C56 C57 124.3(13)
N4 C56 C55 109.1(12)
C57 C56 C55 126.6(14)
O6 C44 O5 122.6(14)
O6 C44 C43 123.7(12)
O5 C44 C43 113.7(14)
C88 C87 N3 125.5(15)
C88 C87 C86 127.4(15)
N3 C87 C86 107.0(14)
C36 C35 C34 122.6(13)
C36 C35 H35 118.7
C34 C35 H35 118.7
C38 C39 C40 116.3(12)
C38 C39 H39 121.9
C40 C39 H39 121.9
C7 C6 C11 116.2(15)
C7 C6 C5 125.9(15)
C11 C6 C5 117.6(15)
N5 C68 C57 125.6(14)
N5 C68 C69 107.2(13)
C57 C68 C69 127.2(15)
C38 C37 C42 122.0(13)
C38 C37 C36 120.7(14)
C42 C37 C36 117.1(12)
C65 C64 C63 124.9(19)
C65 C64 C59 119.4(17)
C63 C64 C59 115.6(18)
C29 C30 C31 104.6(13)
C29 C30 H30 127.7
C31 C30 H30 127.7
C76 C75 C74 116.9(15)
C76 C75 H75 121.5
C74 C75 H75 121.5
C13 C14 C15 102.0(13)
C13 C14 H14 129.0
C15 C14 H14 129.0
C74 C73 C78 117.7(13)
C74 C73 C72 125.8(13)
C78 C73 C72 116.4(13)
C34 O3 H3 109.5
N10 C1 C32 129.4(13)
N10 C1 C2 107.9(12)
C32 C1 C2 122.7(13)
N9 C12 C5 123.2(13)
N9 C12 C13 110.6(13)
C5 C12 C13 126.0(14)
C68 C57 C56 128.2(15)
C68 C57 C58 115.4(13)
C56 C57 C58 116.4(14)
N2 C95 C96 105.9(11)
N2 C95 C98 111.2(12)
C96 C95 C98 112.5(13)
N2 C95 H95 109.1
C96 C95 H95 109.1
C98 C95 H95 109.1
C30 C29 C28 106.9(13)
C30 C29 H29 126.5
C28 C29 H29 126.5
C73 C74 C75 124.6(14)
C73 C74 H74 117.7
C75 C74 H74 117.7
C81 C80 C79 106.8(13)
C81 C80 H80 126.6
C79 C80 H80 126.6
C86 C85 C84 109.8(15)
C86 C85 H85 125.1
C84 C85 H85 125.1
C80 C81 C82 105.9(13)
C80 C81 H81 127.0
C82 C81 H81 127.0
C20 C21 C28 124.4(13)
C20 C21 C22 116.9(12)
C28 C21 C22 118.6(13)
C96 O8 C97 114.8(15)
C91 C90 C89 120.4(15)
C91 C90 H90 119.8
C89 C90 H90 119.8
C58 C59 C64 117.8(17)
C58 C59 C60 124.1(17)
C64 C59 C60 117.6(17)
C59 C58 C67 119.0(18)
C59 C58 C57 122.0(16)
C67 C58 C57 118.9(15)
C80 C79 C72 127.2(13)
C80 C79 N6 112.2(12)
C72 C79 N6 120.5(13)
O5 C45 H45A 109.5
O5 C45 H45B 109.5
H45A C45 H45B 109.5
O5 C45 H45C 109.5
H45A C45 H45C 109.5
H45B C45 H45C 109.5
C79 C72 C71 129.0(13)
C79 C72 C73 117.7(12)
C71 C72 C73 113.2(12)
C11 C10 C9 120.5(15)
C11 C10 H10 119.8
C9 C10 H10 119.8
C26 C27 C22 122.9(15)
C26 C27 H27 118.5
C22 C27 H27 118.5
C93 C92 C91 117.5(15)
C93 C92 H92 121.2
C91 C92 H92 121.2
C77 C76 O1 117.8(15)
C77 C76 C75 121.8(15)
O1 C76 C75 120.2(14)
C17 C16 C15 123.7(15)
C17 C16 H16 118.1
C15 C16 H16 118.1
C58 C67 O2 120.1(16)
C58 C67 C66 122.5(17)
O2 C67 C66 117.4(17)
C89 C94 C93 124.3(14)
C89 C94 H94 117.8
C93 C94 H94 117.8
C61 C60 C59 122.8(18)
C61 C60 H60 118.6
C59 C60 H60 118.6
C14 C13 C12 110.6(15)
C14 C13 H13 124.7
C12 C13 H13 124.7
C85 C86 C87 107.3(13)
C85 C86 H86 126.4
C87 C86 H86 126.4
C9 C8 C7 117.6(15)
C9 C8 H8 121.2
C7 C8 H8 121.2
C87 C88 C53 128.7(14)
C87 C88 C89 117.7(14)
C53 C88 C89 113.5(13)
C63 C62 C61 116.0(16)
C63 C62 H62 122.0
C61 C62 H62 122.0
C35 C36 C37 116.8(14)
C35 C36 H36 121.6
C37 C36 H36 121.6
O4 C9 C10 117.6(16)
O4 C9 C8 122.2(15)
C10 C9 C8 120.1(15)
C25 C24 C23 123.6(16)
C25 C24 H24 118.2
C23 C24 H24 118.2
C24 C25 C26 117.0(16)
C24 C25 H25 121.5
C26 C25 H25 121.5
C92 C93 C94 117.6(14)
C92 C93 H93 121.2
C94 C93 H93 121.2
C41 C40 C39 125.1(13)
C41 C40 H40 117.4
C39 C40 H40 117.4
C76 O1 H1 109.5
O7 C96 O8 125.6(17)
O7 C96 C95 126.7(14)
O8 C96 C95 107.5(16)
C27 C26 C25 121.0(17)
C27 C26 H26 119.5
C25 C26 H26 119.5
C66 C65 C64 124.0(18)
C66 C65 H65 118.0
C64 C65 H65 118.0
C52 C47 C48 117.7(16)
C52 C47 C46 120.7(15)
C48 C47 C46 121.1(16)
C65 C66 C67 116.8(18)
C65 C66 H66 121.6
C67 C66 H66 121.6
C1 C32 C31 122.2(14)
C1 C32 C33 119.7(12)
C31 C32 C33 118.1(12)
C4 C5 C12 126.6(14)
C4 C5 C6 117.3(14)
C12 C5 C6 116.1(14)
C24 C23 C22 118.1(15)
C24 C23 H23 120.9
C22 C23 H23 120.9
C84 C83 C82 125.1(13)
C84 C83 H83 117.4
C82 C83 H83 117.4
C9 O4 H4 109.5
C10 C11 C6 121.3(16)
C10 C11 H11 119.4
C6 C11 H11 119.4
C69 C70 C71 106.0(14)
C69 C70 H70 127.0
C71 C70 H70 127.0
C44 C43 N1 109.6(12)
C44 C43 C46 107.1(12)
N1 C43 C46 114.2(12)
C44 C43 H43 108.6
N1 C43 H43 108.6
C46 C43 H43 108.6
C62 C63 C64 129.3(19)
C62 C63 H63 115.4
C64 C63 H63 115.4
C52 C51 C50 122.2(18)
C52 C51 H51 118.9
C50 C51 H51 118.9
C90 C91 C92 122.0(17)
C90 C91 H91 119.0
C92 C91 H91 119.0
C43 C46 C47 111.5(14)
C43 C46 H46A 109.3
C47 C46 H46A 109.3
C43 C46 H46B 109.3
C47 C46 H46B 109.3
H46A C46 H46B 108.0
C60 C61 C62 117.7(16)
C60 C61 H61 121.1
C62 C61 H61 121.1
N4 C53 C88 122.3(13)
N4 C53 C54 110.0(12)
C88 C53 C54 127.6(12)
C76 C77 C78 120.5(16)
C76 C77 H77 119.8
C78 C77 H77 119.8
C100 C99 C104 114(2)
C100 C99 C98 124(2)
C104 C99 C98 121.9(19)
C2 C3 C4 106.0(13)
C2 C3 H3A 127.0
C4 C3 H3A 127.0
C73 C78 C77 118.3(15)
C73 C78 H78 120.8
C77 C78 H78 120.8
C51 C52 C47 122.0(17)
C51 C52 H52 119.0
C47 C52 H52 119.0
C50 C49 C48 120.1(18)
C50 C49 H49 119.9
C48 C49 H49 119.9
C101 C100 C99 123(2)
C101 C100 H100 118.4
C99 C100 H100 118.4
C6 C7 C8 124.2(15)
C6 C7 H7 117.9
C8 C7 H7 117.9
C102 C101 C100 114(2)
C102 C101 H101 122.8
C100 C101 H101 122.8
C47 C48 C49 119.8(16)
C47 C48 H48 120.1
C49 C48 H48 120.1
C104 C103 C102 110(2)
C104 C103 H103 124.8
C102 C103 H103 124.8
C103 C104 C99 128(2)
C103 C104 H104 116.1
C99 C104 H104 116.1
C95 N2 Zn2 116.5(9)
C95 N2 H2A 108.2
Zn2 N2 H2A 108.2
C95 N2 H2B 108.2
Zn2 N2 H2B 108.2
H2A N2 H2B 107.3
C49 C50 C51 117.6(18)
C49 C50 H50 121.2
C51 C50 H50 121.2
C99 C98 C95 113.8(14)
C99 C98 H98A 108.8
C95 C98 H98A 108.8
C99 C98 H98B 108.8
C95 C98 H98B 108.8
H98A C98 H98B 107.7
C101 C102 C103 130(2)
C101 C102 H102 114.9
C103 C102 H102 114.9
O8 C97 H97A 109.5
O8 C97 H97B 109.5
H97A C97 H97B 109.5
O8 C97 H97C 109.5
H97A C97 H97C 109.5
H97B C97 H97C 109.5
Cl2 C105 Cl3 115.1(14)
Cl2 C105 Cl1 109.3(14)
Cl3 C105 Cl1 103.0(11)
Cl2 C105 H105 109.7
Cl3 C105 H105 109.7
Cl1 C105 H105 109.7
C67 O2 H2C 109.5
Cl5 C106 Cl4 105(2)
Cl5 C106 Cl6 112.1(15)
Cl4 C106 Cl6 107(2)
Cl5 C106 H106 111.0
Cl4 C106 H106 111.0
Cl6 C106 H106 111.0

loop_
_geom_bond_atom_site_label_1
_geom_bond_atom_site_label_2
_geom_bond_distance
Zn1 N9 2.023(12)
Zn1 N8 2.073(10)
Zn1 N10 2.080(11)
Zn1 N7 2.099(12)
Zn1 N1 2.151(10)
Zn2 N6 2.020(12)
Zn2 N5 2.066(11)
Zn2 N4 2.082(11)
Zn2 N3 2.096(11)
Zn2 N2 2.169(11)
N4 C56 1.379(16)
N4 C53 1.390(15)
N9 C15 1.356(17)
N9 C12 1.380(17)
N8 C17 1.368(17)
N8 C20 1.394(16)
N1 C43 1.491(14)
N1 H1A 0.9000
N1 H1B 0.9000
N3 C84 1.366(17)
N3 C87 1.365(17)
N5 C68 1.356(18)
N5 C71 1.357(16)
C84 C83 1.381(18)
C84 C85 1.441(16)
N6 C82 1.337(17)
N6 C79 1.420(15)
N10 C4 1.343(16)
N10 C1 1.361(16)
N7 C28 1.320(17)
N7 C31 1.371(16)
C15 C16 1.452(18)
C15 C14 1.499(19)
O5 C44 1.340(14)
O5 C45 1.493(16)
C33 C34 1.326(17)
C33 C42 1.402(18)
C33 C32 1.481(18)
C82 C83 1.425(18)
C82 C81 1.492(18)
C19 C18 1.355(19)
C19 C20 1.490(16)
C19 H19 0.9300
C31 C30 1.428(18)
C31 C32 1.431(17)
C18 C17 1.471(18)
C18 H18 0.9300
C4 C5 1.387(19)
C4 C3 1.428(19)
C34 O3 1.384(15)
C34 C35 1.393(18)
C54 C55 1.377(17)
C54 C53 1.454(19)
C54 H54 0.9300
C42 C37 1.434(18)
C42 C41 1.479(16)
C2 C3 1.346(18)
C2 C1 1.474(17)
C2 H2 0.9300
C17 C16 1.38(2)
C89 C94 1.299(19)
C89 C90 1.375(17)
C89 C88 1.541(18)
C55 C56 1.438(18)
C55 H55 0.9300
C71 C70 1.416(18)
C71 C72 1.433(19)
C38 C39 1.385(17)
C38 C37 1.392(17)
C38 H38 0.9300
C69 C70 1.293(18)
C69 C68 1.484(19)
C69 H69 0.9300
C41 C40 1.371(17)
C41 H41 0.9300
C22 C27 1.401(19)
C22 C23 1.42(2)
C22 C21 1.488(18)
C28 C21 1.430(18)
C28 C29 1.450(19)
C20 C21 1.360(17)
C56 C57 1.389(18)
C44 O6 1.243(18)
C44 C43 1.47(2)
C87 C88 1.332(19)
C87 C86 1.467(19)
C35 C36 1.395(19)
C35 H35 0.9300
C39 C40 1.386(17)
C39 H39 0.9300
C6 C7 1.37(2)
C6 C11 1.402(19)
C6 C5 1.50(2)
C68 C57 1.36(2)
C37 C36 1.478(18)
C64 C65 1.36(2)
C64 C63 1.45(2)
C64 C59 1.45(2)
C30 C29 1.376(17)
C30 H30 0.9300
C75 C76 1.375(19)
C75 C74 1.404(18)
C75 H75 0.9300
C14 C13 1.329(18)
C14 H14 0.9300
C73 C74 1.346(19)
C73 C78 1.410(19)
C73 C72 1.527(18)
O3 H3 0.8200
C1 C32 1.415(18)
C12 C5 1.42(2)
C12 C13 1.430(19)
C57 C58 1.57(2)
C95 N2 1.505(14)
C95 C96 1.51(2)
C95 C98 1.518(19)
C95 H95 0.9800
C29 H29 0.9300
C74 H74 0.9300
C80 C81 1.361(18)
C80 C79 1.401(18)
C80 H80 0.9300
C85 C86 1.30(2)
C85 H85 0.9300
O7 C96 1.21(2)
C81 H81 0.9300
O8 C96 1.335(17)
O8 C97 1.46(2)
C90 C91 1.36(2)
C90 H90 0.9300
C59 C58 1.39(2)
C59 C60 1.46(2)
C58 C67 1.40(2)
C79 C72 1.402(17)
C45 H45A 0.9600
C45 H45B 0.9600
C45 H45C 0.9600
C10 C11 1.39(2)
C10 C9 1.39(2)
C10 H10 0.9300
C27 C26 1.356(19)
C27 H27 0.9300
C92 C93 1.371(18)
C92 C91 1.40(2)
C92 H92 0.9300
C76 C77 1.34(2)
C76 O1 1.356(16)
C16 H16 0.9300
C67 O2 1.413(19)
C67 C66 1.40(2)
C94 C93 1.430(19)
C94 H94 0.9300
C60 C61 1.34(2)
C60 H60 0.9300
C13 H13 0.9300
C86 H86 0.9300
C8 C9 1.38(2)
C8 C7 1.413(19)
C8 H8 0.9300
C88 C53 1.439(19)
C62 C63 1.223(19)
C62 C61 1.59(2)
C62 H62 0.9300
C36 H36 0.9300
C9 O4 1.361(17)
C24 C25 1.38(2)
C24 C23 1.40(2)
C24 H24 0.9300
C25 C26 1.40(2)
C25 H25 0.9300
C93 H93 0.9300
C40 H40 0.9300
O1 H1 0.8200
C26 H26 0.9300
C65 C66 1.35(2)
C65 H65 0.9300
C47 C52 1.38(2)
C47 C48 1.40(2)
C47 C46 1.54(2)
C66 H66 0.9300
C23 H23 0.9300
C83 H83 0.9300
O4 H4 0.8200
C11 H11 0.9300
C70 H70 0.9300
C43 C46 1.528(19)
C43 H43 0.9800
C63 H63 0.9300
C51 C52 1.34(2)
C51 C50 1.40(2)
C51 H51 0.9300
C91 H91 0.9300
C46 H46A 0.9700
C46 H46B 0.9700
C61 H61 0.9300
C77 C78 1.442(19)
C77 H77 0.9300
C99 C100 1.38(2)
C99 C104 1.41(2)
C99 C98 1.48(2)
C3 H3A 0.9300
C78 H78 0.9300
C52 H52 0.9300
C49 C50 1.37(2)
C49 C48 1.43(2)
C49 H49 0.9300
C100 C101 1.40(2)
C100 H100 0.9300
C7 H7 0.9300
C101 C102 1.32(2)
C101 H101 0.9300
C48 H48 0.9300
C103 C104 1.34(2)
C103 C102 1.39(3)
C103 H103 0.9300
C104 H104 0.9300
N2 H2A 0.9000
N2 H2B 0.9000
C50 H50 0.9300
C98 H98A 0.9700
C98 H98B 0.9700
C102 H102 0.9300
C97 H97A 0.9600
C97 H97B 0.9600
C97 H97C 0.9600
Cl2 C105 1.70(2)
Cl1 C105 1.735(19)
Cl3 C105 1.729(19)
C105 H105 0.9800
Cl5 C106 1.75(4)
Cl4 C106 1.77(3)
Cl6 C106 1.77(4)
O2 H2C 0.8200
C106 H106 0.9800

loop_
_geom_torsion_atom_site_label_1
_geom_torsion_atom_site_label_2
_geom_torsion_atom_site_label_3
_geom_torsion_atom_site_label_4
_geom_torsion
N6 Zn2 N4 C56 91.8(18)
N5 Zn2 N4 C56 9.7(11)
N3 Zn2 N4 C56 175.7(11)
N2 Zn2 N4 C56 -89.9(11)
N6 Zn2 N4 C53 -93(2)
N5 Zn2 N4 C53 -175.5(11)
N3 Zn2 N4 C53 -9.5(11)
N2 Zn2 N4 C53 84.9(11)
N8 Zn1 N9 C15 15.7(12)
N10 Zn1 N9 C15 179.3(12)
N7 Zn1 N9 C15 100(2)
N1 Zn1 N9 C15 -81.0(11)
N8 Zn1 N9 C12 -174.3(12)
N10 Zn1 N9 C12 -10.7(12)
N7 Zn1 N9 C12 -90(2)
N1 Zn1 N9 C12 89.1(12)
N9 Zn1 N8 C17 -11.3(11)
N10 Zn1 N8 C17 -95.8(18)
N7 Zn1 N8 C17 -176.9(11)
N1 Zn1 N8 C17 81.0(11)
N9 Zn1 N8 C20 172.6(11)
N10 Zn1 N8 C20 88.0(18)
N7 Zn1 N8 C20 7.0(11)
N1 Zn1 N8 C20 -95.1(11)
N9 Zn1 N1 C43 -62.5(10)
N8 Zn1 N1 C43 -152.6(10)
N10 Zn1 N1 C43 26.5(10)
N7 Zn1 N1 C43 117.3(10)
N6 Zn2 N3 C84 -15.7(11)
N5 Zn2 N3 C84 -103(2)
N4 Zn2 N3 C84 179.6(11)
N2 Zn2 N3 C84 76.5(11)
N6 Zn2 N3 C87 176.0(12)
N5 Zn2 N3 C87 89(2)
N4 Zn2 N3 C87 11.4(12)
N2 Zn2 N3 C87 -91.7(12)
N6 Zn2 N5 C68 -177.4(13)
N4 Zn2 N5 C68 -12.7(13)
N3 Zn2 N5 C68 -90(2)
N2 Zn2 N5 C68 90.6(13)
N6 Zn2 N5 C71 10.4(12)
N4 Zn2 N5 C71 175.2(12)
N3 Zn2 N5 C71 98(2)
N2 Zn2 N5 C71 -81.6(12)
C87 N3 C84 C83 -179.5(13)
Zn2 N3 C84 C83 10.4(19)
C87 N3 C84 C85 0.9(16)
Zn2 N3 C84 C85 -169.2(9)
N5 Zn2 N6 C82 -176.8(11)
N4 Zn2 N6 C82 101(2)
N3 Zn2 N6 C82 17.5(11)
N2 Zn2 N6 C82 -77.2(11)
N5 Zn2 N6 C79 -11.2(12)
N4 Zn2 N6 C79 -93.3(18)
N3 Zn2 N6 C79 -176.8(12)
N2 Zn2 N6 C79 88.4(12)
N9 Zn1 N10 C4 10.7(12)
N8 Zn1 N10 C4 95.4(18)
N7 Zn1 N10 C4 176.5(12)
N1 Zn1 N10 C4 -81.4(12)
N9 Zn1 N10 C1 -175.9(11)
N8 Zn1 N10 C1 -91.2(18)
N7 Zn1 N10 C1 -10.1(10)
N1 Zn1 N10 C1 92.0(11)
N9 Zn1 N7 C28 -88(2)
N8 Zn1 N7 C28 -4.2(12)
N10 Zn1 N7 C28 -167.9(12)
N1 Zn1 N7 C28 92.3(12)
N9 Zn1 N7 C31 88.2(19)
N8 Zn1 N7 C31 172.4(11)
N10 Zn1 N7 C31 8.7(11)
N1 Zn1 N7 C31 -91.1(11)
C12 N9 C15 C16 178.2(13)
Zn1 N9 C15 C16 -10(2)
C12 N9 C15 C14 -3.2(16)
Zn1 N9 C15 C14 168.7(9)
C79 N6 C82 C83 177.2(13)
Zn2 N6 C82 C83 -14(2)
C79 N6 C82 C81 0.5(15)
Zn2 N6 C82 C81 169.1(9)
C28 N7 C31 C30 -5.5(16)
Zn1 N7 C31 C30 177.4(9)
C28 N7 C31 C32 173.4(13)
Zn1 N7 C31 C32 -4(2)
C20 C19 C18 C17 1.5(16)
C1 N10 C4 C5 179.4(14)
Zn1 N10 C4 C5 -6(2)
C1 N10 C4 C3 0.0(16)
Zn1 N10 C4 C3 174.4(10)
C42 C33 C34 O3 178.5(12)
C32 C33 C34 O3 3(2)
C42 C33 C34 C35 -2(2)
C32 C33 C34 C35 -177.8(13)
C34 C33 C42 C37 1(2)
C32 C33 C42 C37 176.8(11)
C34 C33 C42 C41 -178.0(12)
C32 C33 C42 C41 -2(2)
C20 N8 C17 C16 177.6(14)
Zn1 N8 C17 C16 1(2)
C20 N8 C17 C18 2.3(16)
Zn1 N8 C17 C18 -174.3(9)
C19 C18 C17 N8 -2.3(17)
C19 C18 C17 C16 -178.0(14)
C53 C54 C55 C56 1.4(15)
C68 N5 C71 C70 -1.7(17)
Zn2 N5 C71 C70 171.7(10)
C68 N5 C71 C72 -179.4(13)
Zn2 N5 C71 C72 -6(2)
C33 C42 C41 C40 -179.7(13)
C37 C42 C41 C40 1.3(17)
C31 N7 C28 C21 -179.1(13)
Zn1 N7 C28 C21 -2(2)
C31 N7 C28 C29 6.2(16)
Zn1 N7 C28 C29 -176.7(9)
C17 N8 C20 C21 179.3(13)
Zn1 N8 C20 C21 -4(2)
C17 N8 C20 C19 -1.4(14)
Zn1 N8 C20 C19 175.2(8)
C18 C19 C20 C21 179.1(14)
C18 C19 C20 N8 -0.2(15)
C53 N4 C56 C57 179.7(13)
Zn2 N4 C56 C57 -4.6(19)
C53 N4 C56 C55 0.1(14)
Zn2 N4 C56 C55 175.8(8)
C54 C55 C56 N4 -1.0(15)
C54 C55 C56 C57 179.4(14)
C45 O5 C44 O6 -6(2)
C45 O5 C44 C43 175.1(12)
C84 N3 C87 C88 179.4(14)
Zn2 N3 C87 C88 -11(2)
C84 N3 C87 C86 0.4(16)
Zn2 N3 C87 C86 170.0(9)
C33 C34 C35 C36 0(2)
O3 C34 C35 C36 179.3(14)
C37 C38 C39 C40 -1(2)
C71 N5 C68 C57 -175.6(15)
Zn2 N5 C68 C57 11(2)
C71 N5 C68 C69 1.5(17)
Zn2 N5 C68 C69 -172.1(9)
C70 C69 C68 N5 -0.9(19)
C70 C69 C68 C57 176.1(16)
C39 C38 C37 C42 3(2)
C39 C38 C37 C36 178.6(12)
C33 C42 C37 C38 177.9(13)
C41 C42 C37 C38 -3.1(18)
C33 C42 C37 C36 2.4(19)
C41 C42 C37 C36 -178.6(11)
N7 C31 C30 C29 2.5(15)
C32 C31 C30 C29 -176.5(12)
N9 C15 C14 C13 3.6(16)
C16 C15 C14 C13 -177.7(14)
C4 N10 C1 C32 -178.4(13)
Zn1 N10 C1 C32 7.1(19)
C4 N10 C1 C2 0.3(15)
Zn1 N10 C1 C2 -174.2(8)
C3 C2 C1 N10 -0.5(16)
C3 C2 C1 C32 178.3(13)
C15 N9 C12 C5 178.3(13)
Zn1 N9 C12 C5 6(2)
C15 N9 C12 C13 1.6(15)
Zn1 N9 C12 C13 -170.2(9)
N5 C68 C57 C56 -1(3)
C69 C68 C57 C56 -177.3(15)
N5 C68 C57 C58 179.1(14)
C69 C68 C57 C58 3(2)
N4 C56 C57 C68 -3(2)
C55 C56 C57 C68 177.0(15)
N4 C56 C57 C58 177.6(12)
C55 C56 C57 C58 -3(2)
C31 C30 C29 C28 1.2(15)
N7 C28 C29 C30 -4.8(17)
C21 C28 C29 C30 -179.7(13)
C78 C73 C74 C75 1(2)
C72 C73 C74 C75 -177.0(15)
C76 C75 C74 C73 0(2)
N3 C84 C85 C86 -2.0(17)
C83 C84 C85 C86 178.4(14)
C79 C80 C81 C82 -0.1(16)
N6 C82 C81 C80 -0.3(17)
C83 C82 C81 C80 -177.1(13)
N8 C20 C21 C28 -5(2)
C19 C20 C21 C28 176.2(13)
N8 C20 C21 C22 179.4(12)
C19 C20 C21 C22 0(2)
N7 C28 C21 C20 8(2)
C29 C28 C21 C20 -177.9(13)
N7 C28 C21 C22 -176.1(14)
C29 C28 C21 C22 -2(2)
C27 C22 C21 C20 -93.6(17)
C23 C22 C21 C20 88.6(18)
C27 C22 C21 C28 90.2(19)
C23 C22 C21 C28 -87.6(17)
C94 C89 C90 C91 -1(3)
C88 C89 C90 C91 -176.3(16)
C65 C64 C59 C58 6(2)
C63 C64 C59 C58 -177.6(15)
C65 C64 C59 C60 178.4(15)
C63 C64 C59 C60 -5(2)
C64 C59 C58 C67 -2(2)
C60 C59 C58 C67 -173.6(14)
C64 C59 C58 C57 174.8(14)
C60 C59 C58 C57 3(2)
C68 C57 C58 C59 -89.8(19)
C56 C57 C58 C59 90.1(18)
C68 C57 C58 C67 86.7(19)
C56 C57 C58 C67 -93.4(18)
C81 C80 C79 C72 -175.0(14)
C81 C80 C79 N6 0.5(17)
C82 N6 C79 C80 -0.6(15)
Zn2 N6 C79 C80 -168.5(9)
C82 N6 C79 C72 175.2(13)
Zn2 N6 C79 C72 7.3(19)
C80 C79 C72 C71 177.3(14)
N6 C79 C72 C71 2(2)
C80 C79 C72 C73 0(2)
N6 C79 C72 C73 -174.7(12)
N5 C71 C72 C79 -3(2)
C70 C71 C72 C79 179.8(15)
N5 C71 C72 C73 174.2(13)
C70 C71 C72 C73 -3(2)
C74 C73 C72 C79 -103.2(18)
C78 C73 C72 C79 79.1(17)
C74 C73 C72 C71 79.5(18)
C78 C73 C72 C71 -98.2(16)
C23 C22 C27 C26 -3(3)
C21 C22 C27 C26 179.0(17)
C74 C75 C76 C77 2(3)
C74 C75 C76 O1 177.5(15)
N8 C17 C16 C15 11(3)
C18 C17 C16 C15 -174.3(13)
N9 C15 C16 C17 -6(2)
C14 C15 C16 C17 175.1(13)
C59 C58 C67 O2 179.5(15)
C57 C58 C67 O2 3(3)
C59 C58 C67 C66 -4(3)
C57 C58 C67 C66 179.9(15)
C90 C89 C94 C93 1(3)
C88 C89 C94 C93 175.9(16)
C58 C59 C60 C61 175.7(18)
C64 C59 C60 C61 4(2)
C15 C14 C13 C12 -2.4(16)
N9 C12 C13 C14 0.6(17)
C5 C12 C13 C14 -175.9(14)
C84 C85 C86 C87 2.2(18)
C88 C87 C86 C85 179.3(15)
N3 C87 C86 C85 -1.7(17)
N3 C87 C88 C53 4(3)
C86 C87 C88 C53 -177.1(14)
N3 C87 C88 C89 -179.6(12)
C86 C87 C88 C89 -1(2)
C94 C89 C88 C87 -107(2)
C90 C89 C88 C87 67(2)
C94 C89 C88 C53 70(2)
C90 C89 C88 C53 -115.8(16)
C34 C35 C36 C37 4(2)
C38 C37 C36 C35 -180.0(13)
C42 C37 C36 C35 -4(2)
C11 C10 C9 O4 -178.7(16)
C11 C10 C9 C8 -3(3)
C7 C8 C9 O4 179.1(16)
C7 C8 C9 C10 3(3)
C23 C24 C25 C26 0(3)
C91 C92 C93 C94 2(3)
C89 C94 C93 C92 -2(3)
C42 C41 C40 C39 1(2)
C38 C39 C40 C41 -1(2)
C97 O8 C96 O7 -6(3)
C97 O8 C96 C95 179.4(14)
N2 C95 C96 O7 -9(2)
C98 C95 C96 O7 112.6(19)
N2 C95 C96 O8 165.9(13)
C98 C95 C96 O8 -72.5(17)
C22 C27 C26 C25 3(3)
C24 C25 C26 C27 -1(3)
C63 C64 C65 C66 178.6(17)
C59 C64 C65 C66 -5(3)
C64 C65 C66 C67 0(3)
C58 C67 C66 C65 4(3)
O2 C67 C66 C65 -178.5(16)
N10 C1 C32 C31 2(2)
C2 C1 C32 C31 -176.6(13)
N10 C1 C32 C33 -176.9(13)
C2 C1 C32 C33 4.6(19)
N7 C31 C32 C1 -4(2)
C30 C31 C32 C1 175.1(12)
N7 C31 C32 C33 175.1(12)
C30 C31 C32 C33 -6.1(19)
C34 C33 C32 C1 92.5(16)
C42 C33 C32 C1 -83.4(16)
C34 C33 C32 C31 -86.5(16)
C42 C33 C32 C31 97.7(15)
N10 C4 C5 C12 -3(3)
C3 C4 C5 C12 176.2(15)
N10 C4 C5 C6 174.3(14)
C3 C4 C5 C6 -6(2)
N9 C12 C5 C4 3(3)
C13 C12 C5 C4 179.2(15)
N9 C12 C5 C6 -174.3(14)
C13 C12 C5 C6 2(2)
C7 C6 C5 C4 103.2(19)
C11 C6 C5 C4 -71(2)
C7 C6 C5 C12 -79(2)
C11 C6 C5 C12 107.1(16)
C25 C24 C23 C22 0(3)
C27 C22 C23 C24 2(3)
C21 C22 C23 C24 179.7(16)
N3 C84 C83 C82 0(2)
C85 C84 C83 C82 179.2(14)
N6 C82 C83 C84 2(2)
C81 C82 C83 C84 178.3(13)
C9 C10 C11 C6 2(2)
C7 C6 C11 C10 -2(2)
C5 C6 C11 C10 172.1(15)
C68 C69 C70 C71 -0.1(18)
N5 C71 C70 C69 1.1(19)
C72 C71 C70 C69 178.8(14)
O6 C44 C43 N1 -20.6(19)
O5 C44 C43 N1 158.7(11)
O6 C44 C43 C46 103.7(17)
O5 C44 C43 C46 -77.0(16)
Zn1 N1 C43 C44 -79.8(12)
Zn1 N1 C43 C46 160.1(11)
C61 C62 C63 C64 10(3)
C65 C64 C63 C62 173.7(18)
C59 C64 C63 C62 -3(3)
C89 C90 C91 C92 2(3)
C93 C92 C91 C90 -2(3)
C44 C43 C46 C47 170.0(13)
N1 C43 C46 C47 -68.5(18)
C52 C47 C46 C43 94.3(18)
C48 C47 C46 C43 -77.2(18)
C59 C60 C61 C62 4(3)
C63 C62 C61 C60 -11(2)
C56 N4 C53 C88 -177.6(13)
Zn2 N4 C53 C88 6.8(19)
C56 N4 C53 C54 0.7(15)
Zn2 N4 C53 C54 -174.9(9)
C87 C88 C53 N4 -2(2)
C89 C88 C53 N4 -178.2(12)
C87 C88 C53 C54 -179.8(15)
C89 C88 C53 C54 4(2)
C55 C54 C53 N4 -1.3(15)
C55 C54 C53 C88 176.9(14)
O1 C76 C77 C78 -179.8(15)
C75 C76 C77 C78 -5(3)
C1 C2 C3 C4 0.5(17)
N10 C4 C3 C2 -0.3(18)
C5 C4 C3 C2 -179.7(15)
C74 C73 C78 C77 -3(2)
C72 C73 C78 C77 175.2(14)
C76 C77 C78 C73 5(3)
C50 C51 C52 C47 6(3)
C48 C47 C52 C51 -5(2)
C46 C47 C52 C51 -176.7(14)
C104 C99 C100 C101 1(3)
C98 C99 C100 C101 175.4(17)
C11 C6 C7 C8 3(3)
C5 C6 C7 C8 -170.8(16)
C9 C8 C7 C6 -4(3)
C99 C100 C101 C102 -3(3)
C52 C47 C48 C49 6(2)
C46 C47 C48 C49 177.5(14)
C50 C49 C48 C47 -8(3)
C102 C103 C104 C99 -2(3)
C100 C99 C104 C103 1(3)
C98 C99 C104 C103 -172.9(19)
C96 C95 N2 Zn2 -84.8(13)
C98 C95 N2 Zn2 152.7(11)
N6 Zn2 N2 C95 -63.7(9)
N5 Zn2 N2 C95 25.4(9)
N4 Zn2 N2 C95 116.8(9)
N3 Zn2 N2 C95 -154.4(9)
C48 C49 C50 C51 8(3)
C52 C51 C50 C49 -7(3)
C100 C99 C98 C95 -83(2)
C104 C99 C98 C95 90(2)
N2 C95 C98 C99 -67.2(19)
C96 C95 C98 C99 174.2(15)
C100 C101 C102 C103 3(4)
C104 C103 C102 C101 0(4)
